data_4326900
loop_
_publ_author_name
'Miriam M. Gillett-Kunnath'
'Joseph I. Paik'
'Sara M. Jensen'
'Jacob D. Taylor'
'Slavi C. Sevov'

_publ_contact_author_address
;
University of Notre Dame
Department of Chemistry and Biochemistry
251 Nieuwland Science Hall
Notre Dame, Indiana 46556
;
_publ_contact_author_email ssevov@nd.edu
_publ_contact_author_name 'Sevov, S. C.'
_publ_section_title
;
 Metal-Centered Deltahedral Zintl Ions: Synthesis of [Ni@Sn9]4- by direct
 Extraction from Intermetallic Precursors and of the Vertex-Fused Dimer
 [{Ni@Sn8(\m-Ge)1/2}2]4-
;
_journal_name_full 'Inorganic Chemistry'
_journal_page_first 11695
_journal_page_last 11701
_journal_paper_doi 10.1021/ic2016963
_journal_volume 50
_journal_year 2011
_chemical_formula_moiety '(Ni Sn9), 3(C12 H24K O6), K, 3(C6H6)'
_chemical_formula_sum 'C54 H90 K4 Ni0.6 O18 Sn9'
_chemical_formula_weight 2287.10
_chemical_name_systematic
; 
(K-18c6)3(KSn9)(C6H6)3 
;
_space_group_IT_number 2
_symmetry_cell_setting triclinic
_symmetry_space_group_name_Hall '-P 1'
_symmetry_space_group_name_H-M 'P -1'
_atom_sites_solution_hydrogens geom
_atom_sites_solution_primary direct
_atom_sites_solution_secondary difmap
_audit_creation_method SHELXL-97
_cell_angle_alpha 73.927(3)
_cell_angle_beta 79.838(4)
_cell_angle_gamma 84.389(3)
_cell_formula_units_Z 2
_cell_length_a 10.2754(5)
_cell_length_b 19.5442(9)
_cell_length_c 20.5576(13)
_cell_measurement_reflns_used 9798
_cell_measurement_temperature 150(2)
_cell_measurement_theta_max 25.00
_cell_measurement_theta_min 4.344
_cell_volume 3899.6(4)
_computing_cell_refinement 'Bruker SAINT v7.60A'
_computing_data_collection 'Bruker APEX-II v2008-6'
_computing_data_reduction 'Bruker SAINT v7.60A'
_computing_molecular_graphics SHELXL-XP
_computing_publication_material SHELXTL
_computing_structure_refinement 'SHELXL-97 (Sheldrick, 2008)'
_computing_structure_solution 'SHELXS-97 (Sheldrick, 2008)'
_diffrn_ambient_temperature 150(2)
_diffrn_detector_area_resol_mean 83.33
_diffrn_measured_fraction_theta_full 1.000
_diffrn_measured_fraction_theta_max 1.000
_diffrn_measurement_device_type 'Bruker APEX-II'
_diffrn_measurement_method 'combination of \w/2\q-scans and \f-scans'
_diffrn_radiation_monochromator graphite
_diffrn_radiation_source 'fine-focus sealed tube'
_diffrn_radiation_type MoK\a
_diffrn_radiation_wavelength 0.71073
_diffrn_reflns_av_R_equivalents 0.0551
_diffrn_reflns_av_sigmaI/netI 0.0320
_diffrn_reflns_limit_h_max 12
_diffrn_reflns_limit_h_min -12
_diffrn_reflns_limit_k_max 23
_diffrn_reflns_limit_k_min -23
_diffrn_reflns_limit_l_max 24
_diffrn_reflns_limit_l_min -24
_diffrn_reflns_number 109112
_diffrn_reflns_theta_full 25.00
_diffrn_reflns_theta_max 25.00
_diffrn_reflns_theta_min 1.04
_exptl_absorpt_coefficient_mu 3.241
_exptl_absorpt_correction_T_max 0.9530
_exptl_absorpt_correction_T_min 0.8293
_exptl_absorpt_correction_type empirical
_exptl_absorpt_process_details 'Sheldrick, 2008'
_exptl_crystal_colour purple
_exptl_crystal_density_diffrn 1.948
_exptl_crystal_description block
_exptl_crystal_F_000 2202
_exptl_crystal_size_max 0.06
_exptl_crystal_size_mid 0.03
_exptl_crystal_size_min 0.02
_refine_diff_density_max 1.136
_refine_diff_density_min -1.277
_refine_diff_density_rms 0.229
_refine_ls_extinction_method none
_refine_ls_goodness_of_fit_ref 1.151
_refine_ls_hydrogen_treatment constr
_refine_ls_matrix_type full
_refine_ls_number_parameters 776
_refine_ls_number_reflns 13730
_refine_ls_number_restraints 0
_refine_ls_restrained_S_all 1.151
_refine_ls_R_factor_all 0.0401
_refine_ls_R_factor_gt 0.0266
_refine_ls_shift/su_max 0.003
_refine_ls_shift/su_mean 0.000
_refine_ls_structure_factor_coef Fsqd
_refine_ls_weighting_details 'calc w=1/[\s^2^(Fo^2^)+(0.0423P)^2^+0.0000P] where P=(Fo^2^+2Fc^2^)/3'
_refine_ls_weighting_scheme calc
_refine_ls_wR_factor_gt 0.0658
_refine_ls_wR_factor_ref 0.0830
_reflns_number_gt 11202
_reflns_number_total 13730
_reflns_threshold_expression >2sigma(I)
_cod_data_source_file ic2016963_si_001_2.cif
_cod_data_source_block compd1a
_cod_original_formula_sum 'C54 H90 K4 Ni0.60 O18 Sn9'
_cod_database_code 4326900

loop_
_symmetry_equiv_pos_as_xyz
'x, y, z'
'-x, -y, -z'

loop_
_atom_site_label
_atom_site_type_symbol
_atom_site_fract_x
_atom_site_fract_y
_atom_site_fract_z
_atom_site_U_iso_or_equiv
_atom_site_adp_type
_atom_site_occupancy
_atom_site_symmetry_multiplicity
_atom_site_calc_flag
_atom_site_refinement_flags
Ni Ni 0.51281(8) 0.81743(5) 0.29295(4) 0.0162(3) Uani 0.602(2) 1 d P
Sn1 Sn 0.71345(3) 0.889614(18) 0.225265(17) 0.03032(9) Uani 1 1 d .
Sn2 Sn 0.63308(3) 0.851425(19) 0.375994(17) 0.03120(9) Uani 1 1 d .
Sn3 Sn 0.70801(3) 0.727872(18) 0.292447(17) 0.02872(9) Uani 1 1 d .
Sn4 Sn 0.32937(3) 0.870432(19) 0.220205(17) 0.03011(9) Uani 1 1 d .
Sn5 Sn 0.30429(3) 0.832631(17) 0.375521(16) 0.02584(8) Uani 1 1 d .
Sn6 Sn 0.38726(3) 0.713695(19) 0.29080(2) 0.03902(10) Uani 1 1 d .
Sn7 Sn 0.57628(3) 0.79432(2) 0.170933(17) 0.03458(10) Uani 1 1 d .
Sn8 Sn 0.46152(3) 0.954520(17) 0.286893(19) 0.03013(9) Uani 1 1 d .
Sn9 Sn 0.50290(3) 0.714588(19) 0.414939(18) 0.03643(10) Uani 1 1 d .
K1 K 0.01386(12) 0.79418(9) 0.30970(9) 0.0643(4) Uani 1 1 d .
K2 K 0.71567(10) 1.06279(6) 0.29493(5) 0.0277(2) Uani 1 1 d .
K3 K 0.20401(10) 0.66859(5) 0.54085(5) 0.0275(2) Uani 1 1 d .
K4 K 0.33421(10) 0.79728(5) 0.06063(5) 0.0274(2) Uani 1 1 d .
O2 O 0.5680(3) 0.77334(17) -0.03656(16) 0.0282(7) Uani 1 1 d .
O6 O 0.4185(3) 0.65904(17) 0.03648(16) 0.0301(8) Uani 1 1 d .
O1 O 0.4741(3) 0.91191(17) -0.03461(16) 0.0345(8) Uani 1 1 d .
O3 O 0.1998(3) 0.93492(17) 0.00697(17) 0.0331(8) Uani 1 1 d .
O4 O 0.0572(3) 0.81561(19) 0.08521(17) 0.0378(9) Uani 1 1 d .
O20 O 0.1453(3) 0.68185(18) 0.06919(17) 0.0346(8) Uani 1 1 d .
O22 O 0.6155(3) 1.17466(17) 0.18522(16) 0.0309(8) Uani 1 1 d .
O23 O 0.4931(3) 1.16759(17) 0.31735(16) 0.0307(8) Uani 1 1 d .
O26 O 0.6046(3) 1.07120(18) 0.42668(16) 0.0318(8) Uani 1 1 d .
O21 O 0.8878(3) 1.13640(18) 0.16626(16) 0.0320(8) Uani 1 1 d .
O25 O 0.8744(3) 1.02880(17) 0.41046(17) 0.0344(8) Uani 1 1 d .
O24 O 0.9901(3) 1.04023(18) 0.27493(17) 0.0361(8) Uani 1 1 d .
O29 O 0.3356(3) 0.62303(17) 0.66140(17) 0.0307(8) Uani 1 1 d .
O28 O -0.0307(3) 0.76159(17) 0.56751(16) 0.0323(8) Uani 1 1 d .
O32 O -0.0123(3) 0.68102(17) 0.46808(17) 0.0318(8) Uani 1 1 d .
O30 O 0.3583(3) 0.53987(16) 0.57033(17) 0.0314(8) Uani 1 1 d .
O31 O 0.1520(3) 0.55294(17) 0.49344(16) 0.0300(8) Uani 1 1 d .
O27 O 0.1853(3) 0.75246(17) 0.63631(16) 0.0332(8) Uani 1 1 d .
C10 C -0.0024(5) 0.8855(3) 0.0651(2) 0.0384(13) Uani 1 1 d .
H10A H -0.0815 0.8911 0.0989 0.046 Uiso 1 1 calc R
H10B H -0.0310 0.8934 0.0199 0.046 Uiso 1 1 calc R
C15 C 0.6524(5) 0.8310(3) -0.0518(3) 0.0343(12) Uani 1 1 d .
H15A H 0.7330 0.8227 -0.0835 0.041 Uiso 1 1 calc R
H15B H 0.6794 0.8352 -0.0092 0.041 Uiso 1 1 calc R
C11 C 0.0945(5) 0.9382(3) 0.0609(3) 0.0392(14) Uani 1 1 d .
H11A H 0.0511 0.9867 0.0522 0.047 Uiso 1 1 calc R
H11B H 0.1291 0.9277 0.1048 0.047 Uiso 1 1 calc R
C9 C -0.0321(5) 0.7624(3) 0.0913(3) 0.0458(14) Uani 1 1 d .
H9A H -0.0562 0.7656 0.0460 0.055 Uiso 1 1 calc R
H9B H -0.1140 0.7693 0.1228 0.055 Uiso 1 1 calc R
C16 C 0.6286(5) 0.7072(3) -0.0037(3) 0.0319(11) Uani 1 1 d .
H16A H 0.6371 0.7065 0.0437 0.038 Uiso 1 1 calc R
H16B H 0.7182 0.7004 -0.0289 0.038 Uiso 1 1 calc R
C18 C 0.3281(5) 0.6087(3) 0.0367(3) 0.0352(12) Uani 1 1 d .
H18A H 0.3700 0.5600 0.0476 0.042 Uiso 1 1 calc R
H18B H 0.3004 0.6189 -0.0090 0.042 Uiso 1 1 calc R
C17 C 0.5439(5) 0.6494(3) -0.0029(3) 0.0332(12) Uani 1 1 d .
H17A H 0.5331 0.6511 -0.0502 0.040 Uiso 1 1 calc R
H17B H 0.5858 0.6023 0.0176 0.040 Uiso 1 1 calc R
C12 C 0.2945(5) 0.9870(3) -0.0044(3) 0.0442(15) Uani 1 1 d .
H12A H 0.3305 0.9821 0.0384 0.053 Uiso 1 1 calc R
H12B H 0.2516 1.0354 -0.0177 0.053 Uiso 1 1 calc R
C19 C 0.2103(5) 0.6145(3) 0.0899(3) 0.0397(13) Uani 1 1 d .
H19A H 0.1493 0.5765 0.0951 0.048 Uiso 1 1 calc R
H19B H 0.2393 0.6088 0.1347 0.048 Uiso 1 1 calc R
C14 C 0.5784(5) 0.8973(3) -0.0840(2) 0.0368(13) Uani 1 1 d .
H14A H 0.6381 0.9374 -0.1006 0.044 Uiso 1 1 calc R
H14B H 0.5428 0.8910 -0.1236 0.044 Uiso 1 1 calc R
C8 C 0.0331(5) 0.6915(3) 0.1184(3) 0.0470(15) Uani 1 1 d .
H8A H 0.0615 0.6890 0.1626 0.056 Uiso 1 1 calc R
H8B H -0.0293 0.6535 0.1261 0.056 Uiso 1 1 calc R
C13 C 0.4032(5) 0.9775(3) -0.0592(3) 0.0405(14) Uani 1 1 d .
H13A H 0.3668 0.9769 -0.1005 0.049 Uiso 1 1 calc R
H13B H 0.4630 1.0175 -0.0717 0.049 Uiso 1 1 calc R
C23 C 0.4194(5) 1.1802(3) 0.2629(3) 0.0349(12) Uani 1 1 d .
H23A H 0.3371 1.2090 0.2724 0.042 Uiso 1 1 calc R
H23B H 0.3949 1.1343 0.2580 0.042 Uiso 1 1 calc R
C24 C 0.4169(5) 1.1346(3) 0.3818(3) 0.0422(14) Uani 1 1 d .
H24A H 0.3868 1.0885 0.3806 0.051 Uiso 1 1 calc R
H24B H 0.3379 1.1657 0.3915 0.051 Uiso 1 1 calc R
C25 C 0.5015(5) 1.1230(3) 0.4364(3) 0.0414(14) Uani 1 1 d .
H25A H 0.5398 1.1684 0.4340 0.050 Uiso 1 1 calc R
H25B H 0.4473 1.1064 0.4821 0.050 Uiso 1 1 calc R
C29 C 1.0645(5) 1.0161(3) 0.3301(3) 0.0407(13) Uani 1 1 d .
H29A H 1.1018 1.0572 0.3385 0.049 Uiso 1 1 calc R
H29B H 1.1387 0.9831 0.3185 0.049 Uiso 1 1 calc R
C20 C 0.8110(5) 1.1561(3) 0.1118(2) 0.0409(14) Uani 1 1 d .
H20A H 0.7728 1.1133 0.1074 0.049 Uiso 1 1 calc R
H20B H 0.8681 1.1772 0.0680 0.049 Uiso 1 1 calc R
C28 C 0.9745(5) 0.9786(3) 0.3931(3) 0.0399(13) Uani 1 1 d .
H28A H 0.9341 0.9388 0.3842 0.048 Uiso 1 1 calc R
H28B H 1.0254 0.9588 0.4314 0.048 Uiso 1 1 calc R
C21 C 0.7033(5) 1.2085(3) 0.1263(2) 0.0397(13) Uani 1 1 d .
H21A H 0.7407 1.2497 0.1344 0.048 Uiso 1 1 calc R
H21B H 0.6552 1.2262 0.0867 0.048 Uiso 1 1 calc R
C27 C 0.7836(5) 0.9969(3) 0.4693(3) 0.0374(13) Uani 1 1 d .
H27A H 0.8301 0.9789 0.5095 0.045 Uiso 1 1 calc R
H27B H 0.7441 0.9562 0.4616 0.045 Uiso 1 1 calc R
C22 C 0.5021(5) 1.2189(3) 0.1989(3) 0.0364(12) Uani 1 1 d .
H22A H 0.4510 1.2306 0.1603 0.044 Uiso 1 1 calc R
H22B H 0.5290 1.2641 0.2043 0.044 Uiso 1 1 calc R
C26 C 0.6786(5) 1.0511(3) 0.4823(2) 0.0388(13) Uani 1 1 d .
H26A H 0.6193 1.0313 0.5257 0.047 Uiso 1 1 calc R
H26B H 0.7188 1.0934 0.4865 0.047 Uiso 1 1 calc R
C33 C 0.0692(5) 0.7972(3) 0.6473(3) 0.0345(12) Uani 1 1 d .
H33A H 0.0921 0.8389 0.6607 0.041 Uiso 1 1 calc R
H33B H 0.0035 0.7704 0.6845 0.041 Uiso 1 1 calc R
C37 C 0.4045(5) 0.5141(3) 0.6342(3) 0.0367(13) Uani 1 1 d .
H37A H 0.4793 0.4786 0.6310 0.044 Uiso 1 1 calc R
H37B H 0.3327 0.4910 0.6701 0.044 Uiso 1 1 calc R
C30 C -0.1298(5) 0.7159(3) 0.4941(3) 0.0358(12) Uani 1 1 d .
H30A H -0.1743 0.6838 0.5367 0.043 Uiso 1 1 calc R
H30B H -0.1915 0.7283 0.4602 0.043 Uiso 1 1 calc R
C31 C -0.0946(5) 0.7816(3) 0.5084(3) 0.0336(12) Uani 1 1 d .
H31A H -0.0348 0.8092 0.4687 0.040 Uiso 1 1 calc R
H31B H -0.1755 0.8119 0.5166 0.040 Uiso 1 1 calc R
C41 C -0.0386(5) 0.6165(3) 0.4541(3) 0.0384(13) Uani 1 1 d .
H41A H -0.0916 0.6276 0.4164 0.046 Uiso 1 1 calc R
H41B H -0.0901 0.5858 0.4953 0.046 Uiso 1 1 calc R
C39 C 0.2768(5) 0.5179(3) 0.4782(3) 0.0350(12) Uani 1 1 d .
H39A H 0.3391 0.5527 0.4472 0.042 Uiso 1 1 calc R
H39B H 0.2668 0.4811 0.4549 0.042 Uiso 1 1 calc R
C36 C 0.4482(5) 0.5764(3) 0.6516(3) 0.0364(12) Uani 1 1 d .
H36A H 0.4886 0.5602 0.6940 0.044 Uiso 1 1 calc R
H36B H 0.5151 0.6016 0.6140 0.044 Uiso 1 1 calc R
C32 C 0.0126(5) 0.8215(3) 0.5816(3) 0.0364(12) Uani 1 1 d .
H32A H -0.0626 0.8565 0.5860 0.044 Uiso 1 1 calc R
H32B H 0.0809 0.8447 0.5437 0.044 Uiso 1 1 calc R
C40 C 0.0875(5) 0.5787(3) 0.4347(3) 0.0363(12) Uani 1 1 d .
H40A H 0.0702 0.5383 0.4176 0.044 Uiso 1 1 calc R
H40B H 0.1446 0.6115 0.3978 0.044 Uiso 1 1 calc R
C38 C 0.3293(5) 0.4841(3) 0.5434(3) 0.0357(12) Uani 1 1 d .
H38A H 0.2628 0.4534 0.5766 0.043 Uiso 1 1 calc R
H38B H 0.4105 0.4542 0.5347 0.043 Uiso 1 1 calc R
C35 C 0.3693(5) 0.6835(3) 0.6796(3) 0.0401(13) Uani 1 1 d .
H35A H 0.4290 0.7130 0.6411 0.048 Uiso 1 1 calc R
H35B H 0.4157 0.6678 0.7200 0.048 Uiso 1 1 calc R
C34 C 0.2461(6) 0.7256(3) 0.6957(3) 0.0389(13) Uani 1 1 d .
H34A H 0.1847 0.6952 0.7325 0.047 Uiso 1 1 calc R
H34B H 0.2669 0.7657 0.7122 0.047 Uiso 1 1 calc R
C43 C 0.9894(5) 1.0838(3) 0.1564(3) 0.0439(14) Uani 1 1 d .
H43A H 1.0454 1.1009 0.1113 0.053 Uiso 1 1 calc R
H43B H 0.9496 1.0394 0.1571 0.053 Uiso 1 1 calc R
C42 C 1.0716(5) 1.0694(3) 0.2118(3) 0.0409(13) Uani 1 1 d .
H42A H 1.1465 1.0353 0.2037 0.049 Uiso 1 1 calc R
H42B H 1.1079 1.1141 0.2128 0.049 Uiso 1 1 calc R
C100 C 0.9912(5) 0.6687(3) 0.9344(3) 0.0458(14) Uani 1 1 d .
H10F H 1.0428 0.6935 0.9536 0.055 Uiso 1 1 calc R
C101 C 0.9437(6) 0.6042(3) 0.9717(3) 0.0491(15) Uani 1 1 d .
H10D H 0.9640 0.5840 1.0166 0.059 Uiso 1 1 calc R
C102 C 0.8680(6) 0.5686(3) 0.9454(3) 0.0504(16) Uani 1 1 d .
H10E H 0.8334 0.5245 0.9725 0.061 Uiso 1 1 calc R
C103 C 0.8412(6) 0.5961(3) 0.8796(4) 0.0578(17) Uani 1 1 d .
H10H H 0.7909 0.5703 0.8606 0.069 Uiso 1 1 calc R
C104 C 0.8877(6) 0.6612(4) 0.8415(3) 0.0560(16) Uani 1 1 d .
H10G H 0.8677 0.6811 0.7965 0.067 Uiso 1 1 calc R
C105 C 0.9639(5) 0.6976(3) 0.8688(3) 0.0471(15) Uani 1 1 d .
H10C H 0.9970 0.7423 0.8425 0.056 Uiso 1 1 calc R
C200 C 0.9293(6) 0.5917(4) 0.6836(3) 0.0549(16) Uani 1 1 d .
H20D H 0.9444 0.6412 0.6706 0.066 Uiso 1 1 calc R
C201 C 1.0319(6) 0.5438(4) 0.6970(3) 0.0573(17) Uani 1 1 d .
H20C H 1.1185 0.5594 0.6927 0.069 Uiso 1 1 calc R
C202 C 1.0090(6) 0.4712(4) 0.7173(3) 0.0531(16) Uani 1 1 d .
H20H H 1.0794 0.4370 0.7284 0.064 Uiso 1 1 calc R
C203 C 0.8841(6) 0.4495(4) 0.7213(3) 0.0533(16) Uani 1 1 d .
H20F H 0.8686 0.4000 0.7341 0.064 Uiso 1 1 calc R
C204 C 0.7815(6) 0.4990(4) 0.7069(3) 0.0565(17) Uani 1 1 d .
H20G H 0.6952 0.4838 0.7097 0.068 Uiso 1 1 calc R
C205 C 0.8038(6) 0.5704(3) 0.6883(3) 0.0500(15) Uani 1 1 d .
H20E H 0.7330 0.6048 0.6788 0.060 Uiso 1 1 calc R
C300 C 0.3986(9) 0.5531(4) 0.8563(3) 0.071(2) Uani 1 1 d .
H30E H 0.4315 0.5921 0.8664 0.085 Uiso 1 1 calc R
C301 C 0.4835(7) 0.5010(4) 0.8377(3) 0.0625(19) Uani 1 1 d .
H30F H 0.5763 0.5047 0.8333 0.075 Uiso 1 1 calc R
C302 C 0.4369(7) 0.4443(3) 0.8255(3) 0.0548(17) Uani 1 1 d .
H30D H 0.4971 0.4078 0.8141 0.066 Uiso 1 1 calc R
C303 C 0.3074(8) 0.4389(4) 0.8294(3) 0.0609(18) Uani 1 1 d .
H30C H 0.2759 0.3988 0.8204 0.073 Uiso 1 1 calc R
C304 C 0.2207(7) 0.4901(5) 0.8460(3) 0.071(2) Uani 1 1 d .
H30H H 0.1286 0.4862 0.8479 0.086 Uiso 1 1 calc R
C305 C 0.2643(9) 0.5481(4) 0.8601(3) 0.080(3) Uani 1 1 d .
H30G H 0.2032 0.5840 0.8722 0.097 Uiso 1 1 calc R

loop_
_atom_site_aniso_label
_atom_site_aniso_U_11
_atom_site_aniso_U_22
_atom_site_aniso_U_33
_atom_site_aniso_U_23
_atom_site_aniso_U_13
_atom_site_aniso_U_12
Ni 0.0135(5) 0.0176(5) 0.0169(5) -0.0046(4) -0.0014(4) -0.0004(4)
Sn1 0.03194(19) 0.02873(19) 0.02563(18) -0.00545(14) 0.00868(14) -0.00827(15)
Sn2 0.0385(2) 0.0354(2) 0.02303(18) -0.00980(15) -0.01055(15) -0.00147(16)
Sn3 0.02001(16) 0.02867(19) 0.0341(2) -0.00447(15) -0.00381(14) 0.00286(14)
Sn4 0.02820(18) 0.0394(2) 0.02483(18) -0.01154(15) -0.01032(14) 0.00809(15)
Sn5 0.02347(17) 0.02808(18) 0.02201(17) -0.00487(14) 0.00196(13) 0.00255(14)
Sn6 0.03121(19) 0.0298(2) 0.0575(3) -0.01506(18) -0.00189(18) -0.00749(16)
Sn7 0.02286(17) 0.0619(3) 0.02668(19) -0.02610(18) -0.00441(14) 0.00383(16)
Sn8 0.02214(17) 0.01872(17) 0.0495(2) -0.00869(15) -0.00676(15) 0.00037(13)
Sn9 0.02919(19) 0.0313(2) 0.0334(2) 0.01058(16) 0.00269(15) 0.00282(15)
K1 0.0248(6) 0.0854(11) 0.0979(12) -0.0489(10) -0.0080(7) -0.0070(7)
K2 0.0255(5) 0.0309(6) 0.0269(6) -0.0095(5) -0.0001(4) -0.0045(4)
K3 0.0257(5) 0.0289(6) 0.0287(6) -0.0077(5) -0.0065(4) -0.0002(4)
K4 0.0266(5) 0.0307(6) 0.0258(6) -0.0095(5) -0.0056(4) 0.0024(4)
O2 0.0292(17) 0.0292(18) 0.0259(18) -0.0058(14) -0.0044(14) -0.0048(14)
O6 0.0268(17) 0.0321(19) 0.0309(19) -0.0122(15) 0.0009(15) 0.0021(15)
O1 0.046(2) 0.0279(19) 0.0276(19) -0.0030(15) -0.0088(16) 0.0003(16)
O3 0.040(2) 0.0300(19) 0.032(2) -0.0128(16) -0.0074(16) 0.0024(16)
O4 0.0305(19) 0.039(2) 0.036(2) -0.0029(17) -0.0025(16) 0.0101(16)
O20 0.0252(17) 0.034(2) 0.039(2) -0.0044(16) 0.0022(15) -0.0007(15)
O22 0.0344(19) 0.0327(19) 0.0239(18) -0.0055(15) 0.0001(15) -0.0083(15)
O23 0.0300(18) 0.036(2) 0.0249(18) -0.0068(15) -0.0015(15) -0.0035(15)
O26 0.0374(19) 0.036(2) 0.0233(18) -0.0119(15) -0.0006(15) -0.0019(16)
O21 0.0339(19) 0.038(2) 0.0260(18) -0.0126(16) 0.0009(15) -0.0069(16)
O25 0.0370(19) 0.0252(18) 0.037(2) -0.0027(16) -0.0036(16) -0.0031(15)
O24 0.0275(18) 0.039(2) 0.039(2) -0.0100(17) -0.0006(16) 0.0012(16)
O29 0.0251(17) 0.0287(18) 0.038(2) -0.0067(16) -0.0090(15) 0.0010(14)
O28 0.0356(19) 0.0282(19) 0.0321(19) -0.0037(15) -0.0103(16) -0.0007(15)
O32 0.0259(17) 0.0308(19) 0.041(2) -0.0100(16) -0.0072(15) -0.0060(15)
O30 0.0335(19) 0.0218(17) 0.037(2) -0.0035(15) -0.0071(16) -0.0014(14)
O31 0.0301(18) 0.0310(19) 0.0304(19) -0.0105(15) -0.0047(15) -0.0015(15)
O27 0.040(2) 0.0320(19) 0.0284(19) -0.0082(15) -0.0108(16) 0.0025(16)
C10 0.036(3) 0.049(3) 0.021(3) -0.006(2) -0.001(2) 0.023(3)
C15 0.026(3) 0.045(3) 0.032(3) -0.014(2) 0.009(2) -0.013(2)
C11 0.055(3) 0.039(3) 0.028(3) -0.017(2) -0.020(3) 0.026(3)
C9 0.028(3) 0.057(4) 0.045(3) -0.009(3) 0.006(3) 0.000(3)
C16 0.026(3) 0.035(3) 0.035(3) -0.012(2) -0.005(2) 0.008(2)
C18 0.035(3) 0.030(3) 0.039(3) -0.009(2) -0.001(2) -0.006(2)
C17 0.032(3) 0.034(3) 0.030(3) -0.011(2) 0.001(2) 0.010(2)
C12 0.051(3) 0.025(3) 0.067(4) -0.016(3) -0.039(3) 0.009(3)
C19 0.042(3) 0.029(3) 0.046(3) -0.007(3) 0.000(3) -0.008(2)
C14 0.050(3) 0.038(3) 0.024(3) -0.010(2) 0.005(2) -0.019(3)
C8 0.031(3) 0.044(3) 0.052(4) -0.001(3) 0.015(3) -0.007(3)
C13 0.047(3) 0.026(3) 0.047(3) 0.004(2) -0.025(3) -0.006(2)
C23 0.027(3) 0.038(3) 0.040(3) -0.012(2) -0.005(2) 0.003(2)
C24 0.034(3) 0.052(4) 0.033(3) -0.011(3) 0.011(2) -0.001(3)
C25 0.050(3) 0.047(3) 0.023(3) -0.012(3) 0.012(2) -0.006(3)
C29 0.031(3) 0.036(3) 0.058(4) -0.017(3) -0.011(3) 0.010(2)
C20 0.043(3) 0.061(4) 0.021(3) -0.014(3) 0.001(2) -0.021(3)
C28 0.044(3) 0.024(3) 0.052(4) -0.004(3) -0.023(3) 0.006(2)
C21 0.043(3) 0.052(3) 0.022(3) -0.001(2) -0.005(2) -0.016(3)
C27 0.047(3) 0.036(3) 0.029(3) -0.001(2) -0.012(2) -0.010(3)
C22 0.048(3) 0.033(3) 0.032(3) -0.009(2) -0.018(3) -0.001(2)
C26 0.051(3) 0.046(3) 0.020(3) -0.007(2) -0.001(2) -0.019(3)
C33 0.044(3) 0.028(3) 0.034(3) -0.013(2) -0.007(2) 0.001(2)
C37 0.031(3) 0.033(3) 0.037(3) 0.001(2) -0.004(2) 0.007(2)
C30 0.025(3) 0.043(3) 0.036(3) -0.001(2) -0.013(2) -0.002(2)
C31 0.028(3) 0.035(3) 0.034(3) -0.005(2) -0.007(2) 0.011(2)
C41 0.042(3) 0.032(3) 0.043(3) -0.002(2) -0.023(3) -0.009(2)
C39 0.032(3) 0.034(3) 0.042(3) -0.022(3) 0.007(2) -0.005(2)
C36 0.024(3) 0.044(3) 0.040(3) -0.006(3) -0.014(2) 0.004(2)
C32 0.042(3) 0.025(3) 0.041(3) -0.007(2) -0.012(3) 0.005(2)
C40 0.056(3) 0.029(3) 0.027(3) -0.006(2) -0.014(2) -0.007(2)
C38 0.025(3) 0.026(3) 0.055(4) -0.011(2) -0.001(2) -0.003(2)
C35 0.048(3) 0.035(3) 0.044(3) -0.010(3) -0.026(3) -0.003(3)
C34 0.058(4) 0.032(3) 0.035(3) -0.014(2) -0.025(3) 0.003(3)
C43 0.040(3) 0.047(3) 0.041(3) -0.018(3) 0.017(3) -0.007(3)
C42 0.029(3) 0.041(3) 0.046(3) -0.012(3) 0.012(3) 0.000(2)
C100 0.029(3) 0.059(4) 0.054(4) -0.028(3) 0.001(3) -0.002(3)
C101 0.040(3) 0.051(4) 0.046(4) -0.006(3) -0.002(3) 0.016(3)
C102 0.048(4) 0.036(3) 0.063(4) -0.014(3) 0.005(3) 0.002(3)
C103 0.055(4) 0.056(4) 0.069(5) -0.030(4) -0.003(3) -0.012(3)
C104 0.054(4) 0.063(4) 0.046(4) -0.009(3) -0.003(3) -0.004(3)
C105 0.037(3) 0.040(3) 0.057(4) -0.011(3) 0.009(3) -0.004(3)
C200 0.065(4) 0.052(4) 0.047(4) -0.013(3) -0.005(3) -0.009(3)
C201 0.044(4) 0.073(5) 0.060(4) -0.020(4) -0.011(3) -0.014(3)
C202 0.045(4) 0.067(4) 0.045(4) -0.010(3) -0.013(3) 0.004(3)
C203 0.070(4) 0.059(4) 0.029(3) -0.007(3) -0.007(3) -0.014(4)
C204 0.040(3) 0.084(5) 0.044(4) -0.014(4) -0.005(3) -0.011(3)
C205 0.039(3) 0.062(4) 0.046(4) -0.012(3) -0.007(3) 0.007(3)
C300 0.125(7) 0.053(4) 0.037(4) -0.014(3) -0.008(4) -0.020(5)
C301 0.062(4) 0.078(5) 0.040(4) 0.000(4) -0.013(3) -0.005(4)
C302 0.071(5) 0.048(4) 0.039(4) -0.007(3) -0.009(3) 0.020(3)
C303 0.089(6) 0.061(4) 0.032(3) -0.005(3) -0.009(4) -0.022(4)
C304 0.041(4) 0.105(7) 0.052(4) 0.001(4) -0.002(3) 0.001(4)
C305 0.105(7) 0.065(5) 0.047(4) -0.008(4) 0.012(4) 0.047(5)

loop_
_atom_type_symbol
_atom_type_description
_atom_type_scat_dispersion_real
_atom_type_scat_dispersion_imag
_atom_type_scat_source
C C 0.0033 0.0016 'International Tables Vol C Tables 4.2.6.8 and 6.1.1.4'
H H 0.0000 0.0000 'International Tables Vol C Tables 4.2.6.8 and 6.1.1.4'
O O 0.0106 0.0060 'International Tables Vol C Tables 4.2.6.8 and 6.1.1.4'
K K 0.2009 0.2494 'International Tables Vol C Tables 4.2.6.8 and 6.1.1.4'
Ni Ni 0.3393 1.1124 'International Tables Vol C Tables 4.2.6.8 and 6.1.1.4'
Sn Sn -0.6537 1.4246 'International Tables Vol C Tables 4.2.6.8 and 6.1.1.4'

loop_
_geom_angle_atom_site_label_1
_geom_angle_atom_site_label_2
_geom_angle_atom_site_label_3
_geom_angle
_geom_angle_site_symmetry_1
_geom_angle_site_symmetry_3
Sn6 Ni Sn3 82.81(3) . .
Sn6 Ni Sn2 137.52(4) . .
Sn3 Ni Sn2 81.12(3) . .
Sn6 Ni Sn5 79.66(3) . .
Sn3 Ni Sn5 136.16(4) . .
Sn2 Ni Sn5 85.34(3) . .
Sn6 Ni Sn4 73.68(3) . .
Sn3 Ni Sn4 138.26(4) . .
Sn2 Ni Sn4 138.37(4) . .
Sn5 Ni Sn4 73.06(3) . .
Sn6 Ni Sn1 140.02(4) . .
Sn3 Ni Sn1 74.18(3) . .
Sn2 Ni Sn1 70.85(2) . .
Sn5 Ni Sn1 138.59(4) . .
Sn4 Ni Sn1 102.71(3) . .
Sn6 Ni Sn7 71.60(3) . .
Sn3 Ni Sn7 70.21(3) . .
Sn2 Ni Sn7 136.29(4) . .
Sn5 Ni Sn7 137.94(4) . .
Sn4 Ni Sn7 69.83(2) . .
Sn1 Ni Sn7 70.01(2) . .
Sn6 Ni Sn8 137.25(4) . .
Sn3 Ni Sn8 139.72(4) . .
Sn2 Ni Sn8 70.31(2) . .
Sn5 Ni Sn8 70.22(2) . .
Sn4 Ni Sn8 69.01(2) . .
Sn1 Ni Sn8 70.01(2) . .
Sn7 Ni Sn8 112.55(3) . .
Sn6 Ni Sn9 69.52(3) . .
Sn3 Ni Sn9 68.06(2) . .
Sn2 Ni Sn9 68.00(2) . .
Sn5 Ni Sn9 68.20(2) . .
Sn4 Ni Sn9 130.09(3) . .
Sn1 Ni Sn9 127.15(3) . .
Sn7 Ni Sn9 125.26(4) . .
Sn8 Ni Sn9 122.18(3) . .
Ni Sn1 Sn2 53.87(2) . .
Ni Sn1 Sn7 55.80(2) . .
Sn2 Sn1 Sn7 107.275(14) . .
Ni Sn1 Sn8 56.15(2) . .
Sn2 Sn1 Sn8 60.115(12) . .
Sn7 Sn1 Sn8 94.367(13) . .
Ni Sn1 Sn3 52.20(2) . .
Sn2 Sn1 Sn3 65.983(12) . .
Sn7 Sn1 Sn3 58.548(12) . .
Sn8 Sn1 Sn3 106.262(13) . .
Ni Sn1 K1 105.32(3) . 1_655
Sn2 Sn1 K1 71.59(3) . 1_655
Sn7 Sn1 K1 112.78(2) . 1_655
Sn8 Sn1 K1 129.88(3) . 1_655
Sn3 Sn1 K1 61.57(2) . 1_655
Ni Sn1 Sn4 38.59(2) . .
Sn2 Sn1 Sn4 84.739(12) . .
Sn7 Sn1 Sn4 47.487(10) . .
Sn8 Sn1 Sn4 47.139(10) . .
Sn3 Sn1 Sn4 83.184(11) . .
K1 Sn1 Sn4 143.06(3) 1_655 .
Ni Sn1 K2 108.45(3) . .
Sn2 Sn1 K2 70.263(18) . .
Sn7 Sn1 K2 151.297(19) . .
Sn8 Sn1 K2 58.936(16) . .
Sn3 Sn1 K2 134.622(19) . .
K1 Sn1 K2 93.92(3) 1_655 .
Sn4 Sn1 K2 104.508(17) . .
Ni Sn2 Sn9 59.30(2) . .
Ni Sn2 Sn1 55.29(2) . .
Sn9 Sn2 Sn1 107.204(15) . .
Ni Sn2 Sn8 56.71(2) . .
Sn9 Sn2 Sn8 105.206(14) . .
Sn1 Sn2 Sn8 60.579(12) . .
Ni Sn2 Sn3 49.41(2) . .
Sn9 Sn2 Sn3 56.130(11) . .
Sn1 Sn2 Sn3 58.737(11) . .
Sn8 Sn2 Sn3 101.478(13) . .
Ni Sn2 Sn5 47.37(2) . .
Sn9 Sn2 Sn5 54.607(11) . .
Sn1 Sn2 Sn5 96.497(13) . .
Sn8 Sn2 Sn5 54.866(10) . .
Sn3 Sn2 Sn5 88.602(11) . .
Ni Sn2 K1 101.12(3) . 1_655
Sn9 Sn2 K1 102.38(2) . 1_655
Sn1 Sn2 K1 64.66(3) . 1_655
Sn8 Sn2 K1 123.63(3) . 1_655
Sn3 Sn2 K1 57.86(2) . 1_655
Sn5 Sn2 K1 146.29(2) . 1_655
Ni Sn2 K2 106.96(3) . .
Sn9 Sn2 K2 162.934(19) . .
Sn1 Sn2 K2 67.080(17) . .
Sn8 Sn2 K2 57.782(17) . .
Sn3 Sn2 K2 124.540(18) . .
Sn5 Sn2 K2 109.042(17) . .
K1 Sn2 K2 89.79(3) 1_655 .
Ni Sn3 Sn9 59.32(2) . .
Ni Sn3 Sn7 56.45(2) . .
Sn9 Sn3 Sn7 107.220(14) . .
Ni Sn3 Sn1 53.62(2) . .
Sn9 Sn3 Sn1 104.170(14) . .
Sn7 Sn3 Sn1 59.147(12) . .
Ni Sn3 Sn2 49.48(2) . .
Sn9 Sn3 Sn2 56.109(12) . .
Sn7 Sn3 Sn2 99.738(13) . .
Sn1 Sn3 Sn2 55.280(11) . .
Ni Sn3 Sn6 48.48(2) . .
Sn9 Sn3 Sn6 56.608(12) . .
Sn7 Sn3 Sn6 56.705(12) . .
Sn1 Sn3 Sn6 96.439(13) . .
Sn2 Sn3 Sn6 90.497(12) . .
Ni Sn3 K1 113.75(3) . 1_655
Sn9 Sn3 K1 113.53(3) . 1_655
Sn7 Sn3 K1 120.56(3) . 1_655
Sn1 Sn3 K1 70.02(3) . 1_655
Sn2 Sn3 K1 71.83(2) . 1_655
Sn6 Sn3 K1 161.75(3) . 1_655
Ni Sn4 Sn8 56.77(2) . .
Ni Sn4 Sn7 55.99(2) . .
Sn8 Sn4 Sn7 95.420(13) . .
Ni Sn4 Sn5 52.92(2) . .
Sn8 Sn4 Sn5 59.652(12) . .
Sn7 Sn4 Sn5 106.471(14) . .
Ni Sn4 Sn6 52.39(2) . .
Sn8 Sn4 Sn6 106.438(14) . .
Sn7 Sn4 Sn6 59.948(13) . .
Sn5 Sn4 Sn6 64.206(12) . .
Ni Sn4 K1 109.52(3) . .
Sn8 Sn4 K1 118.15(3) . .
Sn7 Sn4 K1 127.91(3) . .
Sn5 Sn4 K1 66.31(3) . .
Sn6 Sn4 K1 72.35(3) . .
Ni Sn4 K4 115.45(3) . .
Sn8 Sn4 K4 147.43(2) . .
Sn7 Sn4 K4 61.916(17) . .
Sn5 Sn4 K4 145.50(2) . .
Sn6 Sn4 K4 83.149(19) . .
K1 Sn4 K4 94.40(3) . .
Ni Sn4 Sn1 38.69(2) . .
Sn8 Sn4 Sn1 47.990(9) . .
Sn7 Sn4 Sn1 47.694(10) . .
Sn5 Sn4 Sn1 84.030(11) . .
Sn6 Sn4 Sn1 84.050(11) . .
K1 Sn4 Sn1 147.86(3) . .
K4 Sn4 Sn1 104.317(17) . .
Ni Sn5 Sn9 59.14(2) . .
Ni Sn5 Sn8 56.71(2) . .
Sn9 Sn5 Sn8 105.017(13) . .
Ni Sn5 Sn4 54.02(2) . .
Sn9 Sn5 Sn4 106.674(14) . .
Sn8 Sn5 Sn4 58.835(12) . .
Ni Sn5 Sn6 49.97(2) . .
Sn9 Sn5 Sn6 57.742(12) . .
Sn8 Sn5 Sn6 101.341(13) . .
Sn4 Sn5 Sn6 58.100(12) . .
Ni Sn5 Sn2 47.29(2) . .
Sn9 Sn5 Sn2 54.362(11) . .
Sn8 Sn5 Sn2 54.905(10) . .
Sn4 Sn5 Sn2 94.729(12) . .
Sn6 Sn5 Sn2 89.732(11) . .
Ni Sn5 K1 109.25(3) . .
Sn9 Sn5 K1 117.98(3) . .
Sn8 Sn5 K1 116.29(3) . .
Sn4 Sn5 K1 64.96(3) . .
Sn6 Sn5 K1 69.92(2) . .
Sn2 Sn5 K1 156.54(3) . .
Ni Sn5 K3 118.28(3) . .
Sn9 Sn5 K3 60.807(17) . .
Sn8 Sn5 K3 156.958(19) . .
Sn4 Sn5 K3 139.860(19) . .
Sn6 Sn5 K3 86.455(18) . .
Sn2 Sn5 K3 104.035(17) . .
K1 Sn5 K3 86.75(3) . .
Ni Sn6 Sn9 58.64(2) . .
Ni Sn6 Sn7 55.86(2) . .
Sn9 Sn6 Sn7 104.762(14) . .
Ni Sn6 Sn4 53.92(2) . .
Sn9 Sn6 Sn4 105.270(15) . .
Sn7 Sn6 Sn4 58.757(12) . .
Ni Sn6 Sn5 50.37(2) . .
Sn9 Sn6 Sn5 56.484(12) . .
Sn7 Sn6 Sn5 100.821(14) . .
Sn4 Sn6 Sn5 57.694(11) . .
Ni Sn6 Sn3 48.71(2) . .
Sn9 Sn6 Sn3 55.169(11) . .
Sn7 Sn6 Sn3 55.400(11) . .
Sn4 Sn6 Sn3 96.301(13) . .
Sn5 Sn6 Sn3 91.151(12) . .
Ni Sn6 K1 101.50(3) . .
Sn9 Sn6 K1 108.94(3) . .
Sn7 Sn6 K1 116.23(3) . .
Sn4 Sn6 K1 60.91(3) . .
Sn5 Sn6 K1 60.52(2) . .
Sn3 Sn6 K1 149.82(2) . .
Ni Sn7 Sn3 53.33(2) . .
Ni Sn7 Sn4 54.19(2) . .
Sn3 Sn7 Sn4 106.622(14) . .
Ni Sn7 Sn1 54.19(2) . .
Sn3 Sn7 Sn1 62.305(12) . .
Sn4 Sn7 Sn1 84.819(13) . .
Ni Sn7 Sn6 52.54(2) . .
Sn3 Sn7 Sn6 67.894(13) . .
Sn4 Sn7 Sn6 61.295(12) . .
Sn1 Sn7 Sn6 105.970(14) . .
Ni Sn7 K4 123.21(3) . .
Sn3 Sn7 K4 152.40(2) . .
Sn4 Sn7 K4 71.828(19) . .
Sn1 Sn7 K4 142.19(2) . .
Sn6 Sn7 K4 88.70(2) . .
Ni Sn8 Sn4 54.22(2) . .
Ni Sn8 Sn5 53.06(2) . .
Sn4 Sn8 Sn5 61.513(12) . .
Ni Sn8 Sn2 52.98(2) . .
Sn4 Sn8 Sn2 106.712(14) . .
Sn5 Sn8 Sn2 70.229(12) . .
Ni Sn8 Sn1 53.83(2) . .
Sn4 Sn8 Sn1 84.872(13) . .
Sn5 Sn8 Sn1 106.082(14) . .
Sn2 Sn8 Sn1 59.305(12) . .
Ni Sn8 K2 120.62(3) . .
Sn4 Sn8 K2 153.98(2) . .
Sn5 Sn8 K2 139.86(2) . .
Sn2 Sn8 K2 77.17(2) . .
Sn1 Sn8 K2 75.018(19) . .
Ni Sn9 Sn2 52.70(2) . .
Ni Sn9 Sn3 52.63(2) . .
Sn2 Sn9 Sn3 67.761(12) . .
Ni Sn9 Sn5 52.66(2) . .
Sn2 Sn9 Sn5 71.031(13) . .
Sn3 Sn9 Sn5 105.240(14) . .
Ni Sn9 Sn6 51.84(2) . .
Sn2 Sn9 Sn6 104.535(14) . .
Sn3 Sn9 Sn6 68.223(13) . .
Sn5 Sn9 Sn6 65.773(12) . .
Ni Sn9 K3 125.05(3) . .
Sn2 Sn9 K3 125.97(2) . .
Sn3 Sn9 K3 163.25(2) . .
Sn5 Sn9 K3 74.230(19) . .
Sn6 Sn9 K3 97.15(2) . .
O32 K1 Sn3 87.52(6) . 1_455
O32 K1 Sn4 121.58(6) . .
Sn3 K1 Sn4 145.96(5) 1_455 .
O32 K1 Sn5 77.17(6) . .
Sn3 K1 Sn5 164.53(6) 1_455 .
Sn4 K1 Sn5 48.729(17) . .
O32 K1 Sn1 123.84(6) . 1_455
Sn3 K1 Sn1 48.406(18) 1_455 1_455
Sn4 K1 Sn1 113.02(5) . 1_455
Sn5 K1 Sn1 141.04(5) . 1_455
O32 K1 Sn6 83.88(6) . .
Sn3 K1 Sn6 131.60(4) 1_455 .
Sn4 K1 Sn6 46.735(17) . .
Sn5 K1 Sn6 49.563(17) . .
Sn1 K1 Sn6 149.51(5) 1_455 .
O32 K1 Sn2 82.91(6) . 1_455
Sn3 K1 Sn2 50.309(17) 1_455 1_455
Sn4 K1 Sn2 141.72(5) . 1_455
Sn5 K1 Sn2 124.20(4) . 1_455
Sn1 K1 Sn2 43.750(16) 1_455 1_455
Sn6 K1 Sn2 166.54(5) . 1_455
O24 K2 O26 114.55(10) . .
O24 K2 O22 113.95(10) . .
O26 K2 O22 114.10(10) . .
O24 K2 O23 144.68(10) . .
O26 K2 O23 58.83(9) . .
O22 K2 O23 55.63(9) . .
O24 K2 O21 57.49(10) . .
O26 K2 O21 143.95(10) . .
O22 K2 O21 56.73(9) . .
O23 K2 O21 105.57(9) . .
O24 K2 O25 57.38(10) . .
O26 K2 O25 57.75(10) . .
O22 K2 O25 146.08(10) . .
O23 K2 O25 110.17(9) . .
O21 K2 O25 108.35(9) . .
O24 K2 Sn8 130.54(8) . .
O26 K2 Sn8 92.47(7) . .
O22 K2 Sn8 87.92(7) . .
O23 K2 Sn8 84.59(7) . .
O21 K2 Sn8 119.82(7) . .
O25 K2 Sn8 123.48(7) . .
O24 K2 Sn1 85.23(8) . .
O26 K2 Sn1 124.46(7) . .
O22 K2 Sn1 101.22(7) . .
O23 K2 Sn1 128.43(7) . .
O21 K2 Sn1 91.13(7) . .
O25 K2 Sn1 109.87(7) . .
Sn8 K2 Sn1 46.046(14) . .
O24 K2 Sn2 96.02(8) . .
O26 K2 Sn2 82.56(7) . .
O22 K2 Sn2 131.97(7) . .
O23 K2 Sn2 115.73(7) . .
O21 K2 Sn2 131.06(7) . .
O25 K2 Sn2 81.56(7) . .
Sn8 K2 Sn2 45.052(14) . .
Sn1 K2 Sn2 42.658(13) . .
O30 K3 O31 59.82(9) . .
O30 K3 O32 120.21(10) . .
O31 K3 O32 60.44(9) . .
O30 K3 O27 115.80(10) . .
O31 K3 O27 156.11(10) . .
O32 K3 O27 117.36(10) . .
O30 K3 O29 57.74(9) . .
O31 K3 O29 112.53(10) . .
O32 K3 O29 154.68(10) . .
O27 K3 O29 58.06(9) . .
O30 K3 O28 152.91(10) . .
O31 K3 O28 114.05(10) . .
O32 K3 O28 59.61(9) . .
O27 K3 O28 57.77(9) . .
O29 K3 O28 109.66(9) . .
O30 K3 C39 42.16(11) . .
O31 K3 C39 22.97(10) . .
O32 K3 C39 80.47(11) . .
O27 K3 C39 157.18(11) . .
O29 K3 C39 99.59(11) . .
O28 K3 C39 136.92(11) . .
O30 K3 Sn9 78.91(7) . .
O31 K3 Sn9 94.34(7) . .
O32 K3 Sn9 107.89(7) . .
O27 K3 Sn9 108.15(7) . .
O29 K3 Sn9 96.63(7) . .
O28 K3 Sn9 128.01(7) . .
C39 K3 Sn9 76.83(8) . .
O30 K3 Sn5 122.99(7) . .
O31 K3 Sn5 107.75(7) . .
O32 K3 Sn5 77.91(7) . .
O27 K3 Sn5 94.16(7) . .
O29 K3 Sn5 125.79(7) . .
O28 K3 Sn5 84.06(7) . .
C39 K3 Sn5 104.00(9) . .
Sn9 K3 Sn5 44.963(14) . .
O4 K4 O1 116.91(10) . .
O4 K4 O6 111.62(10) . .
O1 K4 O6 113.45(10) . .
O4 K4 O3 58.87(10) . .
O1 K4 O3 58.65(10) . .
O6 K4 O3 144.66(10) . .
O4 K4 O2 146.35(10) . .
O1 K4 O2 57.77(9) . .
O6 K4 O2 56.42(9) . .
O3 K4 O2 110.55(10) . .
O4 K4 O20 56.05(10) . .
O1 K4 O20 141.95(10) . .
O6 K4 O20 55.66(9) . .
O3 K4 O20 107.09(9) . .
O2 K4 O20 105.60(9) . .
O4 K4 C11 42.13(12) . .
O1 K4 C11 79.47(12) . .
O6 K4 C11 150.36(11) . .
O3 K4 C11 23.20(11) . .
O2 K4 C11 133.72(11) . .
O20 K4 C11 97.25(11) . .
O4 K4 Sn7 129.93(8) . .
O1 K4 Sn7 86.15(7) . .
O6 K4 Sn7 95.63(7) . .
O3 K4 Sn7 116.63(7) . .
O2 K4 Sn7 83.71(6) . .
O20 K4 Sn7 128.59(7) . .
C11 K4 Sn7 112.28(9) . .
O4 K4 Sn4 85.90(8) . .
O1 K4 Sn4 95.10(7) . .
O6 K4 Sn4 131.58(7) . .
O3 K4 Sn4 83.44(7) . .
O2 K4 Sn4 126.42(7) . .
O20 K4 Sn4 119.52(7) . .
C11 K4 Sn4 69.56(8) . .
Sn7 K4 Sn4 46.257(14) . .
C15 O2 C16 112.6(4) . .
C15 O2 K4 109.4(3) . .
C16 O2 K4 105.5(3) . .
C18 O6 C17 112.4(4) . .
C18 O6 K4 122.8(3) . .
C17 O6 K4 120.1(3) . .
C14 O1 C13 112.5(4) . .
C14 O1 K4 119.6(3) . .
C13 O1 K4 118.8(3) . .
C11 O3 C12 113.5(4) . .
C11 O3 K4 102.5(3) . .
C12 O3 K4 106.1(3) . .
C9 O4 C10 111.8(4) . .
C9 O4 K4 125.0(3) . .
C10 O4 K4 118.8(3) . .
C19 O20 C8 111.6(4) . .
C19 O20 K4 108.8(3) . .
C8 O20 K4 106.0(3) . .
C21 O22 C22 112.3(4) . .
C21 O22 K2 120.3(3) . .
C22 O22 K2 121.5(3) . .
C23 O23 C24 111.8(4) . .
C23 O23 K2 108.0(3) . .
C24 O23 K2 105.5(3) . .
C25 O26 C26 111.7(4) . .
C25 O26 K2 120.4(3) . .
C26 O26 K2 122.0(3) . .
C43 O21 C20 111.8(4) . .
C43 O21 K2 103.6(3) . .
C20 O21 K2 108.7(3) . .
C28 O25 C27 111.6(4) . .
C28 O25 K2 103.7(3) . .
C27 O25 K2 104.2(3) . .
C42 O24 C29 112.0(4) . .
C42 O24 K2 123.0(3) . .
C29 O24 K2 122.9(3) . .
C36 O29 C35 111.6(4) . .
C36 O29 K3 111.8(3) . .
C35 O29 K3 110.2(3) . .
C32 O28 C31 111.5(4) . .
C32 O28 K3 107.7(3) . .
C31 O28 K3 108.4(3) . .
C30 O32 C41 112.0(4) . .
C30 O32 K3 115.4(3) . .
C41 O32 K3 114.4(3) . .
C30 O32 K1 94.4(3) . .
C41 O32 K1 101.0(3) . .
K3 O32 K1 117.32(10) . .
C37 O30 C38 113.0(4) . .
C37 O30 K3 120.7(3) . .
C38 O30 K3 117.5(3) . .
C39 O31 C40 112.1(4) . .
C39 O31 K3 106.1(3) . .
C40 O31 K3 109.8(3) . .
C34 O27 C33 112.7(4) . .
C34 O27 K3 119.1(3) . .
C33 O27 K3 120.2(3) . .
O4 C10 C11 109.2(4) . .
O4 C10 H10A 109.8 . .
C11 C10 H10A 109.8 . .
O4 C10 H10B 109.8 . .
C11 C10 H10B 109.8 . .
H10A C10 H10B 108.3 . .
O2 C15 C14 108.1(4) . .
O2 C15 H15A 110.1 . .
C14 C15 H15A 110.1 . .
O2 C15 H15B 110.1 . .
C14 C15 H15B 110.1 . .
H15A C15 H15B 108.4 . .
O3 C11 C10 109.0(4) . .
O3 C11 K4 54.3(2) . .
C10 C11 K4 85.8(3) . .
O3 C11 H11A 109.9 . .
C10 C11 H11A 109.9 . .
K4 C11 H11A 161.7 . .
O3 C11 H11B 109.9 . .
C10 C11 H11B 109.9 . .
K4 C11 H11B 73.4 . .
H11A C11 H11B 108.3 . .
O4 C9 C8 108.5(4) . .
O4 C9 H9A 110.0 . .
C8 C9 H9A 110.0 . .
O4 C9 H9B 110.0 . .
C8 C9 H9B 110.0 . .
H9A C9 H9B 108.4 . .
O2 C16 C17 108.0(4) . .
O2 C16 H16A 110.1 . .
C17 C16 H16A 110.1 . .
O2 C16 H16B 110.1 . .
C17 C16 H16B 110.1 . .
H16A C16 H16B 108.4 . .
O6 C18 C19 107.7(4) . .
O6 C18 H18A 110.2 . .
C19 C18 H18A 110.2 . .
O6 C18 H18B 110.2 . .
C19 C18 H18B 110.2 . .
H18A C18 H18B 108.5 . .
O6 C17 C16 108.4(4) . .
O6 C17 H17A 110.0 . .
C16 C17 H17A 110.0 . .
O6 C17 H17B 110.0 . .
C16 C17 H17B 110.0 . .
H17A C17 H17B 108.4 . .
O3 C12 C13 109.7(4) . .
O3 C12 H12A 109.7 . .
C13 C12 H12A 109.7 . .
O3 C12 H12B 109.7 . .
C13 C12 H12B 109.7 . .
H12A C12 H12B 108.2 . .
O20 C19 C18 108.6(4) . .
O20 C19 H19A 110.0 . .
C18 C19 H19A 110.0 . .
O20 C19 H19B 110.0 . .
C18 C19 H19B 110.0 . .
H19A C19 H19B 108.3 . .
O1 C14 C15 108.4(4) . .
O1 C14 H14A 110.0 . .
C15 C14 H14A 110.0 . .
O1 C14 H14B 110.0 . .
C15 C14 H14B 110.0 . .
H14A C14 H14B 108.4 . .
O20 C8 C9 108.0(4) . .
O20 C8 H8A 110.1 . .
C9 C8 H8A 110.1 . .
O20 C8 H8B 110.1 . .
C9 C8 H8B 110.1 . .
H8A C8 H8B 108.4 . .
O1 C13 C12 108.2(4) . .
O1 C13 H13A 110.1 . .
C12 C13 H13A 110.1 . .
O1 C13 H13B 110.1 . .
C12 C13 H13B 110.1 . .
H13A C13 H13B 108.4 . .
O23 C23 C22 108.4(4) . .
O23 C23 H23A 110.0 . .
C22 C23 H23A 110.0 . .
O23 C23 H23B 110.0 . .
C22 C23 H23B 110.0 . .
H23A C23 H23B 108.4 . .
O23 C24 C25 108.6(4) . .
O23 C24 H24A 110.0 . .
C25 C24 H24A 110.0 . .
O23 C24 H24B 110.0 . .
C25 C24 H24B 110.0 . .
H24A C24 H24B 108.4 . .
O26 C25 C24 109.1(4) . .
O26 C25 H25A 109.9 . .
C24 C25 H25A 109.9 . .
O26 C25 H25B 109.9 . .
C24 C25 H25B 109.9 . .
H25A C25 H25B 108.3 . .
O24 C29 C28 108.7(4) . .
O24 C29 H29A 110.0 . .
C28 C29 H29A 110.0 . .
O24 C29 H29B 110.0 . .
C28 C29 H29B 110.0 . .
H29A C29 H29B 108.3 . .
O21 C20 C21 109.4(4) . .
O21 C20 H20A 109.8 . .
C21 C20 H20A 109.8 . .
O21 C20 H20B 109.8 . .
C21 C20 H20B 109.8 . .
H20A C20 H20B 108.2 . .
O25 C28 C29 108.2(4) . .
O25 C28 H28A 110.1 . .
C29 C28 H28A 110.1 . .
O25 C28 H28B 110.1 . .
C29 C28 H28B 110.1 . .
H28A C28 H28B 108.4 . .
O22 C21 C20 108.6(4) . .
O22 C21 H21A 110.0 . .
C20 C21 H21A 110.0 . .
O22 C21 H21B 110.0 . .
C20 C21 H21B 110.0 . .
H21A C21 H21B 108.4 . .
O25 C27 C26 108.6(4) . .
O25 C27 H27A 110.0 . .
C26 C27 H27A 110.0 . .
O25 C27 H27B 110.0 . .
C26 C27 H27B 110.0 . .
H27A C27 H27B 108.3 . .
O22 C22 C23 108.3(4) . .
O22 C22 H22A 110.0 . .
C23 C22 H22A 110.0 . .
O22 C22 H22B 110.0 . .
C23 C22 H22B 110.0 . .
H22A C22 H22B 108.4 . .
O26 C26 C27 109.0(4) . .
O26 C26 H26A 109.9 . .
C27 C26 H26A 109.9 . .
O26 C26 H26B 109.9 . .
C27 C26 H26B 109.9 . .
H26A C26 H26B 108.3 . .
O27 C33 C32 107.9(4) . .
O27 C33 H33A 110.1 . .
C32 C33 H33A 110.1 . .
O27 C33 H33B 110.1 . .
C32 C33 H33B 110.1 . .
H33A C33 H33B 108.4 . .
O30 C37 C36 107.4(4) . .
O30 C37 H37A 110.2 . .
C36 C37 H37A 110.2 . .
O30 C37 H37B 110.2 . .
C36 C37 H37B 110.2 . .
H37A C37 H37B 108.5 . .
O32 C30 C31 108.9(4) . .
O32 C30 H30A 109.9 . .
C31 C30 H30A 109.9 . .
O32 C30 H30B 109.9 . .
C31 C30 H30B 109.9 . .
H30A C30 H30B 108.3 . .
O28 C31 C30 108.5(4) . .
O28 C31 H31A 110.0 . .
C30 C31 H31A 110.0 . .
O28 C31 H31B 110.0 . .
C30 C31 H31B 110.0 . .
H31A C31 H31B 108.4 . .
O32 C41 C40 109.6(4) . .
O32 C41 H41A 109.7 . .
C40 C41 H41A 109.7 . .
O32 C41 H41B 109.7 . .
C40 C41 H41B 109.7 . .
H41A C41 H41B 108.2 . .
O31 C39 C38 108.8(4) . .
O31 C39 K3 51.0(2) . .
C38 C39 K3 85.8(3) . .
O31 C39 H39A 109.9 . .
C38 C39 H39A 109.9 . .
K3 C39 H39A 76.7 . .
O31 C39 H39B 109.9 . .
C38 C39 H39B 109.9 . .
K3 C39 H39B 159.6 . .
H39A C39 H39B 108.3 . .
O29 C36 C37 108.3(4) . .
O29 C36 H36A 110.0 . .
C37 C36 H36A 110.0 . .
O29 C36 H36B 110.0 . .
C37 C36 H36B 110.0 . .
H36A C36 H36B 108.4 . .
O28 C32 C33 108.6(4) . .
O28 C32 H32A 110.0 . .
C33 C32 H32A 110.0 . .
O28 C32 H32B 110.0 . .
C33 C32 H32B 110.0 . .
H32A C32 H32B 108.3 . .
O31 C40 C41 108.7(4) . .
O31 C40 H40A 109.9 . .
C41 C40 H40A 109.9 . .
O31 C40 H40B 109.9 . .
C41 C40 H40B 109.9 . .
H40A C40 H40B 108.3 . .
O30 C38 C39 107.7(4) . .
O30 C38 H38A 110.2 . .
C39 C38 H38A 110.2 . .
O30 C38 H38B 110.2 . .
C39 C38 H38B 110.2 . .
H38A C38 H38B 108.5 . .
O29 C35 C34 108.6(4) . .
O29 C35 H35A 110.0 . .
C34 C35 H35A 110.0 . .
O29 C35 H35B 110.0 . .
C34 C35 H35B 110.0 . .
H35A C35 H35B 108.4 . .
O27 C34 C35 109.8(4) . .
O27 C34 H34A 109.7 . .
C35 C34 H34A 109.7 . .
O27 C34 H34B 109.7 . .
C35 C34 H34B 109.7 . .
H34A C34 H34B 108.2 . .
O21 C43 C42 109.4(4) . .
O21 C43 H43A 109.8 . .
C42 C43 H43A 109.8 . .
O21 C43 H43B 109.8 . .
C42 C43 H43B 109.8 . .
H43A C43 H43B 108.3 . .
O24 C42 C43 108.1(4) . .
O24 C42 H42A 110.1 . .
C43 C42 H42A 110.1 . .
O24 C42 H42B 110.1 . .
C43 C42 H42B 110.1 . .
H42A C42 H42B 108.4 . .
C101 C100 C105 119.7(6) . .
C101 C100 H10F 120.1 . .
C105 C100 H10F 120.1 . .
C102 C101 C100 120.9(6) . .
C102 C101 H10D 119.6 . .
C100 C101 H10D 119.6 . .
C101 C102 C103 120.3(6) . .
C101 C102 H10E 119.9 . .
C103 C102 H10E 119.9 . .
C102 C103 C104 119.5(6) . .
C102 C103 H10H 120.3 . .
C104 C103 H10H 120.3 . .
C103 C104 C105 120.0(6) . .
C103 C104 H10G 120.0 . .
C105 C104 H10G 120.0 . .
C100 C105 C104 119.6(6) . .
C100 C105 H10C 120.2 . .
C104 C105 H10C 120.2 . .
C201 C200 C205 121.5(6) . .
C201 C200 H20D 119.3 . .
C205 C200 H20D 119.3 . .
C200 C201 C202 119.1(6) . .
C200 C201 H20C 120.4 . .
C202 C201 H20C 120.4 . .
C203 C202 C201 119.7(6) . .
C203 C202 H20H 120.1 . .
C201 C202 H20H 120.1 . .
C202 C203 C204 120.2(6) . .
C202 C203 H20F 119.9 . .
C204 C203 H20F 119.9 . .
C205 C204 C203 120.0(6) . .
C205 C204 H20G 120.0 . .
C203 C204 H20G 120.0 . .
C200 C205 C204 119.5(6) . .
C200 C205 H20E 120.3 . .
C204 C205 H20E 120.3 . .
C301 C300 C305 118.9(7) . .
C301 C300 H30E 120.6 . .
C305 C300 H30E 120.6 . .
C302 C301 C300 120.7(7) . .
C302 C301 H30F 119.7 . .
C300 C301 H30F 119.7 . .
C303 C302 C301 120.8(7) . .
C303 C302 H30D 119.6 . .
C301 C302 H30D 119.6 . .
C302 C303 C304 120.2(7) . .
C302 C303 H30C 119.9 . .
C304 C303 H30C 119.9 . .
C303 C304 C305 120.7(7) . .
C303 C304 H30H 119.6 . .
C305 C304 H30H 119.6 . .
C304 C305 C300 118.6(7) . .
C304 C305 H30G 120.7 . .
C300 C305 H30G 120.7 . .

loop_
_geom_bond_atom_site_label_1
_geom_bond_atom_site_label_2
_geom_bond_distance
_geom_bond_site_symmetry_2
Ni Sn6 2.5215(9) .
Ni Sn3 2.5304(9) .
Ni Sn2 2.5331(9) .
Ni Sn5 2.5362(9) .
Ni Sn4 2.5724(9) .
Ni Sn1 2.5781(9) .
Ni Sn7 2.6293(9) .
Ni Sn8 2.6523(9) .
Ni Sn9 2.7383(9) .
Sn1 Sn2 2.9627(5) .
Sn1 Sn7 2.9873(5) .
Sn1 Sn8 3.0011(5) .
Sn1 Sn3 3.0811(5) .
Sn1 K1 3.8719(15) 1_655
Sn1 Sn4 4.0228(5) .
Sn1 K2 4.0270(11) .
Sn2 Sn9 2.9527(5) .
Sn2 Sn8 2.9873(5) .
Sn2 Sn3 3.2924(5) .
Sn2 Sn5 3.4358(5) .
Sn2 K1 4.0651(13) 1_655
Sn2 K2 4.1154(11) .
Sn3 Sn9 2.9534(5) .
Sn3 Sn7 2.9685(5) .
Sn3 Sn6 3.3412(5) .
Sn3 K1 3.6231(12) 1_655
Sn4 Sn8 2.9606(5) .
Sn4 Sn7 2.9775(5) .
Sn4 Sn5 3.0410(5) .
Sn4 Sn6 3.0546(5) .
Sn4 K1 3.6657(14) .
Sn4 K4 3.9158(11) .
Sn5 Sn9 2.9617(5) .
Sn5 Sn8 2.9858(5) .
Sn5 Sn6 3.2395(5) .
Sn5 K1 3.7052(13) .
Sn5 K3 4.0334(11) .
Sn6 Sn9 3.0040(6) .
Sn6 Sn7 3.0144(5) .
Sn6 K1 3.9973(13) .
Sn7 K4 3.6361(10) .
Sn8 K2 3.5709(10) .
Sn9 K3 3.6588(11) .
K1 O32 3.374(4) .
K1 Sn3 3.6230(12) 1_455
K1 Sn1 3.8720(15) 1_455
K1 Sn2 4.0651(13) 1_455
K2 O24 2.787(3) .
K2 O26 2.790(3) .
K2 O22 2.928(3) .
K2 O23 2.979(3) .
K2 O21 2.989(3) .
K2 O25 3.004(4) .
K3 O30 2.815(3) .
K3 O31 2.826(3) .
K3 O32 2.846(3) .
K3 O27 2.857(3) .
K3 O29 2.913(3) .
K3 O28 2.941(3) .
K3 C39 3.496(5) .
K4 O4 2.807(3) .
K4 O1 2.851(3) .
K4 O6 2.903(3) .
K4 O3 2.920(3) .
K4 O2 2.930(3) .
K4 O20 3.067(3) .
K4 C11 3.512(5) .
O2 C15 1.421(5) .
O2 C16 1.422(6) .
O6 C18 1.416(6) .
O6 C17 1.421(5) .
O1 C14 1.406(6) .
O1 C13 1.421(6) .
O3 C11 1.417(6) .
O3 C12 1.421(6) .
O4 C9 1.419(6) .
O4 C10 1.423(6) .
O20 C19 1.407(6) .
O20 C8 1.428(6) .
O22 C21 1.416(6) .
O22 C22 1.417(6) .
O23 C23 1.413(6) .
O23 C24 1.429(6) .
O26 C25 1.420(6) .
O26 C26 1.428(6) .
O21 C43 1.420(6) .
O21 C20 1.428(6) .
O25 C28 1.419(6) .
O25 C27 1.422(6) .
O24 C42 1.418(6) .
O24 C29 1.426(6) .
O29 C36 1.422(6) .
O29 C35 1.423(6) .
O28 C32 1.409(6) .
O28 C31 1.424(5) .
O32 C30 1.422(6) .
O32 C41 1.428(6) .
O30 C37 1.418(6) .
O30 C38 1.428(6) .
O31 C39 1.420(6) .
O31 C40 1.425(6) .
O27 C34 1.417(5) .
O27 C33 1.432(6) .
C10 C11 1.478(7) .
C10 H10A 0.9900 .
C10 H10B 0.9900 .
C15 C14 1.485(7) .
C15 H15A 0.9900 .
C15 H15B 0.9900 .
C11 H11A 0.9900 .
C11 H11B 0.9900 .
C9 C8 1.485(7) .
C9 H9A 0.9900 .
C9 H9B 0.9900 .
C16 C17 1.488(7) .
C16 H16A 0.9900 .
C16 H16B 0.9900 .
C18 C19 1.500(7) .
C18 H18A 0.9900 .
C18 H18B 0.9900 .
C17 H17A 0.9900 .
C17 H17B 0.9900 .
C12 C13 1.478(8) .
C12 H12A 0.9900 .
C12 H12B 0.9900 .
C19 H19A 0.9900 .
C19 H19B 0.9900 .
C14 H14A 0.9900 .
C14 H14B 0.9900 .
C8 H8A 0.9900 .
C8 H8B 0.9900 .
C13 H13A 0.9900 .
C13 H13B 0.9900 .
C23 C22 1.486(7) .
C23 H23A 0.9900 .
C23 H23B 0.9900 .
C24 C25 1.494(7) .
C24 H24A 0.9900 .
C24 H24B 0.9900 .
C25 H25A 0.9900 .
C25 H25B 0.9900 .
C29 C28 1.501(7) .
C29 H29A 0.9900 .
C29 H29B 0.9900 .
C20 C21 1.481(8) .
C20 H20A 0.9900 .
C20 H20B 0.9900 .
C28 H28A 0.9900 .
C28 H28B 0.9900 .
C21 H21A 0.9900 .
C21 H21B 0.9900 .
C27 C26 1.479(7) .
C27 H27A 0.9900 .
C27 H27B 0.9900 .
C22 H22A 0.9900 .
C22 H22B 0.9900 .
C26 H26A 0.9900 .
C26 H26B 0.9900 .
C33 C32 1.502(7) .
C33 H33A 0.9900 .
C33 H33B 0.9900 .
C37 C36 1.488(7) .
C37 H37A 0.9900 .
C37 H37B 0.9900 .
C30 C31 1.485(7) .
C30 H30A 0.9900 .
C30 H30B 0.9900 .
C31 H31A 0.9900 .
C31 H31B 0.9900 .
C41 C40 1.476(7) .
C41 H41A 0.9900 .
C41 H41B 0.9900 .
C39 C38 1.491(7) .
C39 H39A 0.9900 .
C39 H39B 0.9900 .
C36 H36A 0.9900 .
C36 H36B 0.9900 .
C32 H32A 0.9900 .
C32 H32B 0.9900 .
C40 H40A 0.9900 .
C40 H40B 0.9900 .
C38 H38A 0.9900 .
C38 H38B 0.9900 .
C35 C34 1.480(7) .
C35 H35A 0.9900 .
C35 H35B 0.9900 .
C34 H34A 0.9900 .
C34 H34B 0.9900 .
C43 C42 1.485(8) .
C43 H43A 0.9900 .
C43 H43B 0.9900 .
C42 H42A 0.9900 .
C42 H42B 0.9900 .
C100 C101 1.368(8) .
C100 C105 1.376(8) .
C100 H10F 0.9500 .
C101 C102 1.359(8) .
C101 H10D 0.9500 .
C102 C103 1.376(9) .
C102 H10E 0.9500 .
C103 C104 1.378(9) .
C103 H10H 0.9500 .
C104 C105 1.386(8) .
C104 H10G 0.9500 .
C105 H10C 0.9500 .
C200 C201 1.354(9) .
C200 C205 1.372(8) .
C200 H20D 0.9500 .
C201 C202 1.394(9) .
C201 H20C 0.9500 .
C202 C203 1.373(8) .
C202 H20H 0.9500 .
C203 C204 1.374(9) .
C203 H20F 0.9500 .
C204 C205 1.373(9) .
C204 H20G 0.9500 .
C205 H20E 0.9500 .
C300 C301 1.368(10) .
C300 C305 1.380(11) .
C300 H30E 0.9500 .
C301 C302 1.348(9) .
C301 H30F 0.9500 .
C302 C303 1.332(9) .
C302 H30D 0.9500 .
C303 C304 1.349(10) .
C303 H30C 0.9500 .
C304 C305 1.378(11) .
C304 H30H 0.9500 .
C305 H30G 0.9500 .
